data_4001161
loop_
_publ_author_name
'Wang, Chih-Min'
'Wu, Yi-Ying'
'Chang, Yu-Wei'
'Lii, Kwang-Hwa'

_publ_section_title
;
 Luminescent Lanthanide Oxalatophosphites with a 3D Framework Structure:
 [Ln(H2O)(C2O4)0.5(HPO3)]&#x00B7;H2O (Ln = Pr, Nd, and Sm&#x2212;Lu)
;
_journal_issue 9
_journal_name_full 'Chemistry of Materials'
_journal_page_first 2857
_journal_paper_doi 10.1021/cm703703n
_journal_volume 20
_journal_year 2008
_chemical_formula_moiety '[Ho(H2O)(C2O4)0.5(HPO3)]&#x00A1;EH2O'
_chemical_formula_sum 'C H5 Ho O7 P'
_chemical_formula_weight 324.95
_chemical_name_systematic
; 
 ? 
;
_space_group_IT_number 2
_symmetry_cell_setting triclinic
_symmetry_space_group_name_Hall '-P 1'
_symmetry_space_group_name_H-M 'P -1'
_atom_sites_solution_hydrogens geom
_atom_sites_solution_primary direct
_atom_sites_solution_secondary difmap
_audit_creation_method SHELXL-97
_cell_angle_alpha 111.6460(10)
_cell_angle_beta 95.7790(10)
_cell_angle_gamma 91.0280(10)
_cell_formula_units_Z 2
_cell_length_a 6.4628(2)
_cell_length_b 6.8519(2)
_cell_length_c 7.6936(2)
_cell_measurement_reflns_used 4376
_cell_measurement_temperature 296(2)
_cell_measurement_theta_max 27.5
_cell_measurement_theta_min 2.5
_cell_volume 314.497(16)
_computing_cell_refinement 'Bruker X8 Apex&#x00A2;&#x00BA;'
_computing_data_collection 'Bruker X8 Apex&#x00A2;&#x00BA;'
_computing_data_reduction 'Bruker X8 Apex&#x00A2;&#x00BA;'
_computing_molecular_graphics Diamond
_computing_structure_refinement 'SHELXL-97 (Sheldrick, 1997)'
_computing_structure_solution 'SHELXS-97 (Sheldrick, 1990)'
_diffrn_ambient_temperature 296(2)
_diffrn_measured_fraction_theta_full 0.978
_diffrn_measured_fraction_theta_max 0.978
_diffrn_measurement_device_type CCD
_diffrn_measurement_method 'omega scan'
_diffrn_radiation_monochromator graphite
_diffrn_radiation_source 'fine-focus sealed tube'
_diffrn_radiation_type MoK\a
_diffrn_radiation_wavelength 0.71073
_diffrn_reflns_av_R_equivalents 0.0256
_diffrn_reflns_av_sigmaI/netI 0.0280
_diffrn_reflns_limit_h_max 8
_diffrn_reflns_limit_h_min -6
_diffrn_reflns_limit_k_max 8
_diffrn_reflns_limit_k_min -8
_diffrn_reflns_limit_l_max 9
_diffrn_reflns_limit_l_min -9
_diffrn_reflns_number 4376
_diffrn_reflns_theta_full 27.48
_diffrn_reflns_theta_max 27.48
_diffrn_reflns_theta_min 2.87
_exptl_absorpt_coefficient_mu 12.815
_exptl_absorpt_correction_T_max 0.959
_exptl_absorpt_correction_T_min 0.495
_exptl_absorpt_correction_type empirical
_exptl_absorpt_process_details 'SADABS program'
_exptl_crystal_colour colorless
_exptl_crystal_density_diffrn 3.431
_exptl_crystal_density_meas ?
_exptl_crystal_density_method 'not measured'
_exptl_crystal_description block
_exptl_crystal_F_000 298
_exptl_crystal_size_max 0.1
_exptl_crystal_size_mid 0.05
_exptl_crystal_size_min 0.05
_refine_diff_density_max 1.280
_refine_diff_density_min -0.966
_refine_diff_density_rms 0.196
_refine_ls_extinction_method none
_refine_ls_goodness_of_fit_ref 1.096
_refine_ls_hydrogen_treatment constr
_refine_ls_matrix_type full
_refine_ls_number_parameters 91
_refine_ls_number_reflns 1410
_refine_ls_number_restraints 0
_refine_ls_restrained_S_all 1.096
_refine_ls_R_factor_all 0.0204
_refine_ls_R_factor_gt 0.0191
_refine_ls_shift/su_max 0.000
_refine_ls_shift/su_mean 0.000
_refine_ls_structure_factor_coef Fsqd
_refine_ls_weighting_details 'calc w=1/[\s^2^(Fo^2^)+(0.0217P)^2^+0.7781P] where P=(Fo^2^+2Fc^2^)/3'
_refine_ls_weighting_scheme calc
_refine_ls_wR_factor_gt 0.0467
_refine_ls_wR_factor_ref 0.0475
_reflns_number_gt 1354
_reflns_number_total 1410
_reflns_threshold_expression >2sigma(I)
_cod_data_source_file cm703703n-file003.cif
_cod_data_source_block HoOxPO3
_cod_depositor_comments
;
The following automatic conversions were performed:

'_symmetry_cell_setting' value 'Triclinic' changed to 'triclinic'
according to /home/saulius/struct/CIF-dictionaries/cif_core.dic
dictionary named 'cif_core.dic' version 2.4.1 from 2010-06-29.

Automatic conversion script
Id: cif_fix_values 1715 2011-07-08 13:25:40Z adriana 

The following automatic conversions were performed:

'_exptl_crystal_density_meas' value 'not measured' was changed to '?'
- the value is perceived as not measured.

Automatic conversion script
Id: cif_fix_values 3008 2015-01-20 13:52:24Z robertas 
;
_cod_original_sg_symbol_H-M P-1
_cod_database_code 4001161

loop_
_symmetry_equiv_pos_as_xyz
'x, y, z'
'-x, -y, -z'

loop_
_atom_site_label
_atom_site_type_symbol
_atom_site_fract_x
_atom_site_fract_y
_atom_site_fract_z
_atom_site_U_iso_or_equiv
_atom_site_adp_type
_atom_site_occupancy
_atom_site_symmetry_multiplicity
_atom_site_calc_flag
Ho1 Ho 1.12385(3) 0.21945(3) 0.93185(3) 0.00903(8) Uani 1 1 d
P1 P 0.67008(17) 0.25235(17) 1.02055(17) 0.0107(2) Uani 1 1 d
H1 H 0.6378 0.2796 1.2022 0.013 Uiso 1 1 d
O1 O 0.8011(4) 0.0582(5) 0.9647(5) 0.0130(6) Uani 1 1 d
O2 O 0.4674(5) 0.2222(5) 0.8945(5) 0.0179(7) Uani 1 1 d
O3 O 0.8180(5) 0.4299(5) 1.0231(5) 0.0148(7) Uani 1 1 d
O4 O 0.9492(6) 0.2464(5) 0.6545(5) 0.0231(8) Uani 1 1 d
O5 O 1.1484(5) -0.0856(5) 0.6551(5) 0.0207(7) Uani 1 1 d
OW1 O 1.2022(6) 0.3736(5) 1.2558(5) 0.0248(8) Uani 1 1 d
H2 H 1.2730 0.3290 1.3363 0.050 Uiso 1 1 d
H3 H 1.1733 0.5126 1.3428 0.050 Uiso 1 1 d
OW2 O 1.4185(7) 0.2085(8) 1.4899(7) 0.0447(12) Uani 1 1 d
H4 H 1.5037 0.2767 1.6224 0.050 Uiso 1 1 d
H5 H 1.4887 0.0841 1.3984 0.050 Uiso 1 1 d
C1 C 1.0577(7) -0.0964(7) 0.5005(7) 0.0150(9) Uani 1 1 d

loop_
_atom_site_aniso_label
_atom_site_aniso_U_11
_atom_site_aniso_U_22
_atom_site_aniso_U_33
_atom_site_aniso_U_23
_atom_site_aniso_U_13
_atom_site_aniso_U_12
Ho1 0.00744(11) 0.00765(12) 0.01191(13) 0.00356(9) 0.00087(8) 0.00089(7)
P1 0.0085(5) 0.0103(5) 0.0141(6) 0.0052(4) 0.0030(4) 0.0018(4)
O1 0.0092(14) 0.0110(15) 0.0193(18) 0.0061(13) 0.0019(13) 0.0014(11)
O2 0.0078(14) 0.0188(17) 0.027(2) 0.0087(15) 0.0025(13) 0.0023(12)
O3 0.0118(15) 0.0120(15) 0.0219(18) 0.0077(14) 0.0028(13) 0.0014(12)
O4 0.037(2) 0.0149(17) 0.0125(18) -0.0001(14) 0.0006(15) 0.0115(14)
O5 0.0278(18) 0.0156(17) 0.0148(18) 0.0022(14) -0.0034(15) 0.0084(14)
OW1 0.042(2) 0.0145(17) 0.0144(19) 0.0026(14) -0.0017(16) 0.0125(15)
OW2 0.040(2) 0.060(3) 0.046(3) 0.031(2) 0.008(2) 0.023(2)
C1 0.017(2) 0.015(2) 0.014(2) 0.0070(19) 0.0010(18) -0.0002(17)

loop_
_atom_type_symbol
_atom_type_description
_atom_type_scat_dispersion_real
_atom_type_scat_dispersion_imag
_atom_type_scat_source
C C 0.0033 0.0016 'International Tables Vol C Tables 4.2.6.8 and 6.1.1.4'
H H 0.0000 0.0000 'International Tables Vol C Tables 4.2.6.8 and 6.1.1.4'
O O 0.0106 0.0060 'International Tables Vol C Tables 4.2.6.8 and 6.1.1.4'
P P 0.1023 0.0942 'International Tables Vol C Tables 4.2.6.8 and 6.1.1.4'
Ho Ho -0.2175 4.6783 'International Tables Vol C Tables 4.2.6.8 and 6.1.1.4'

loop_
_geom_angle_atom_site_label_1
_geom_angle_atom_site_label_2
_geom_angle_atom_site_label_3
_geom_angle
_geom_angle_site_symmetry_1
_geom_angle_site_symmetry_3
O2 Ho1 O3 80.47(11) 1_655 2_767
O2 Ho1 OW1 90.67(13) 1_655 .
O3 Ho1 OW1 78.09(12) 2_767 .
O2 Ho1 O1 84.46(11) 1_655 2_757
O3 Ho1 O1 148.00(11) 2_767 2_757
OW1 Ho1 O1 74.01(11) . 2_757
O2 Ho1 O4 105.22(13) 1_655 .
O3 Ho1 O4 76.21(11) 2_767 .
OW1 Ho1 O4 146.86(11) . .
O1 Ho1 O4 135.32(11) 2_757 .
O2 Ho1 O5 76.34(12) 1_655 .
O3 Ho1 O5 128.70(12) 2_767 .
OW1 Ho1 O5 146.05(11) . .
O1 Ho1 O5 73.60(11) 2_757 .
O4 Ho1 O5 66.99(11) . .
O2 Ho1 O1 153.50(11) 1_655 .
O3 Ho1 O1 125.71(10) 2_767 .
OW1 Ho1 O1 91.19(13) . .
O1 Ho1 O1 70.70(11) 2_757 .
O4 Ho1 O1 87.12(12) . .
O5 Ho1 O1 87.60(11) . .
O2 Ho1 O3 146.68(11) 1_655 .
O3 Ho1 O3 66.57(12) 2_767 .
OW1 Ho1 O3 78.34(12) . .
O1 Ho1 O3 121.29(10) 2_757 .
O4 Ho1 O3 72.45(11) . .
O5 Ho1 O3 128.24(11) . .
O1 Ho1 O3 59.15(10) . .
O2 Ho1 P1 174.24(9) 1_655 .
O3 Ho1 P1 96.10(8) 2_767 .
OW1 Ho1 P1 84.07(10) . .
O1 Ho1 P1 96.30(7) 2_757 .
O4 Ho1 P1 78.26(9) . .
O5 Ho1 P1 109.36(9) . .
O1 Ho1 P1 29.61(7) . .
O3 Ho1 P1 29.53(7) . .
O2 Ho1 Ho1 119.83(8) 1_655 2_757
O3 Ho1 Ho1 151.11(8) 2_767 2_757
OW1 Ho1 Ho1 81.16(9) . 2_757
O1 Ho1 Ho1 35.89(7) 2_757 2_757
O4 Ho1 Ho1 113.50(9) . 2_757
O5 Ho1 Ho1 78.65(9) . 2_757
O1 Ho1 Ho1 34.81(7) . 2_757
O3 Ho1 Ho1 89.75(7) . 2_757
P1 Ho1 Ho1 61.73(2) . 2_757
O2 P1 O3 114.53(19) . .
O2 P1 O1 113.54(18) . .
O3 P1 O1 104.06(17) . .
O2 P1 Ho1 131.29(14) . .
O3 P1 Ho1 52.96(11) . .
O1 P1 Ho1 51.10(11) . .
O2 P1 H1 112.0 . .
O3 P1 H1 109.6 . .
O1 P1 H1 102.2 . .
Ho1 P1 H1 116.4 . .
P1 O1 Ho1 137.70(19) . 2_757
P1 O1 Ho1 99.29(14) . .
Ho1 O1 Ho1 109.30(11) 2_757 .
P1 O2 Ho1 135.9(2) . 1_455
P1 O3 Ho1 149.06(18) . 2_767
P1 O3 Ho1 97.50(14) . .
Ho1 O3 Ho1 113.43(12) 2_767 .
C1 O4 Ho1 120.5(3) 2_756 .
C1 O5 Ho1 120.0(3) . .
Ho1 OW1 H2 131.1 . .
Ho1 OW1 H3 129.9 . .
H2 OW1 H3 98.9 . .
H4 OW2 H5 113.4 . .
O5 C1 O4 127.5(4) . 2_756
O5 C1 C1 116.5(5) . 2_756
O4 C1 C1 116.0(5) 2_756 2_756

loop_
_geom_bond_atom_site_label_1
_geom_bond_atom_site_label_2
_geom_bond_distance
_geom_bond_site_symmetry_2
Ho1 O2 2.268(3) 1_655
Ho1 O3 2.315(3) 2_767
Ho1 OW1 2.317(4) .
Ho1 O1 2.358(3) 2_757
Ho1 O4 2.382(3) .
Ho1 O5 2.392(3) .
Ho1 O1 2.422(3) .
Ho1 O3 2.473(3) .
Ho1 P1 3.0709(11) .
Ho1 Ho1 3.8985(4) 2_757
P1 O2 1.512(3) .
P1 O3 1.527(3) .
P1 O1 1.538(3) .
P1 H1 1.3778 .
O1 Ho1 2.358(3) 2_757
O2 Ho1 2.268(3) 1_455
O3 Ho1 2.315(3) 2_767
O4 C1 1.250(6) 2_756
O5 C1 1.248(6) .
OW1 H2 0.8798 .
OW1 H3 0.9752 .
OW2 H4 1.0424 .
OW2 H5 1.0313 .
C1 O4 1.250(6) 2_756
C1 C1 1.531(9) 2_756
